data_7101637
loop_
_publ_author_name
'Leonard, Joseph P'
'dos Santos, Cidalia M G'
'Plush, Sally E'
'McCabe, Thomas'
'Gunnlaugsson, Thorfinnur'

_publ_section_title
;
 pH driven self-assembly of a ternary lanthanide luminescence complex:
 the sensing of anions using a beta-diketonate-Eu(III) displacement
 assay.
;
_journal_issue 2
_journal_name_full 'Chemical communications (Cambridge, England)'
_journal_page_first 129
_journal_page_last 131
_journal_paper_doi 10.1039/b611487c
_journal_year 2006
_chemical_formula_sum 'C20 H42 Cl N7 O3'
_chemical_formula_weight 464.06
_chemical_name_systematic
;
?
;
_space_group_IT_number 14
_symmetry_cell_setting monoclinic
_symmetry_space_group_name_Hall '-P 2yn'
_symmetry_space_group_name_H-M 'P 1 21/n 1'
_atom_sites_solution_hydrogens geom
_atom_sites_solution_primary direct
_atom_sites_solution_secondary difmap
_audit_creation_method SHELXL-97
_cell_angle_alpha 90.00
_cell_angle_beta 111.215(2)
_cell_angle_gamma 90.00
_cell_formula_units_Z 4
_cell_length_a 15.1926(14)
_cell_length_b 11.0971(10)
_cell_length_c 15.5763(14)
_cell_measurement_reflns_used 25078
_cell_measurement_temperature 396(2)
_cell_measurement_theta_max 29.5
_cell_measurement_theta_min 5.0
_cell_volume 2448.1(4)
_computing_cell_refinement 'Bruker Smart'
_computing_data_collection 'Bruker Smart'
_computing_data_reduction 'Bruker Saint'
_computing_molecular_graphics 'Bruker Shelxtl'
_computing_publication_material 'Bruker Shelxtl'
_computing_structure_refinement 'SHELXL-97 (Sheldrick, 1997)'
_computing_structure_solution 'SHELXS-97 (Sheldrick, 1990)'
_diffrn_ambient_temperature 396(2)
_diffrn_measured_fraction_theta_full 0.991
_diffrn_measured_fraction_theta_max 0.991
_diffrn_measurement_device_type 'Bruker Smart Apex'
_diffrn_measurement_method 'omega scans'
_diffrn_radiation_monochromator graphite
_diffrn_radiation_source 'fine-focus sealed tube'
_diffrn_radiation_type MoK\a
_diffrn_radiation_wavelength 0.71073
_diffrn_reflns_av_R_equivalents 0.0256
_diffrn_reflns_av_sigmaI/netI 0.0237
_diffrn_reflns_limit_h_max 20
_diffrn_reflns_limit_h_min -20
_diffrn_reflns_limit_k_max 14
_diffrn_reflns_limit_k_min -14
_diffrn_reflns_limit_l_max 19
_diffrn_reflns_limit_l_min -20
_diffrn_reflns_number 24370
_diffrn_reflns_theta_full 28.38
_diffrn_reflns_theta_max 28.38
_diffrn_reflns_theta_min 2.31
_exptl_absorpt_coefficient_mu 0.191
_exptl_absorpt_correction_T_max 1.000000
_exptl_absorpt_correction_T_min 0.813726
_exptl_absorpt_correction_type multi-scan
_exptl_absorpt_process_details 'Blessing, Acta Cryst. (1995) A51 33-38.'
_exptl_crystal_colour colourless
_exptl_crystal_density_diffrn 1.259
_exptl_crystal_density_method 'not measured'
_exptl_crystal_description prism
_exptl_crystal_F_000 1008
_exptl_crystal_size_max 0.50
_exptl_crystal_size_mid 0.37
_exptl_crystal_size_min 0.33
_refine_diff_density_max 0.411
_refine_diff_density_min -0.274
_refine_diff_density_rms 0.055
_refine_ls_extinction_method none
_refine_ls_goodness_of_fit_ref 1.052
_refine_ls_hydrogen_treatment constr
_refine_ls_matrix_type full
_refine_ls_number_parameters 286
_refine_ls_number_reflns 6074
_refine_ls_number_restraints 0
_refine_ls_restrained_S_all 1.052
_refine_ls_R_factor_all 0.0554
_refine_ls_R_factor_gt 0.0477
_refine_ls_shift/su_max 0.154
_refine_ls_shift/su_mean 0.002
_refine_ls_structure_factor_coef Fsqd
_refine_ls_weighting_details 'calc w=1/[\s^2^(Fo^2^)+(0.0629P)^2^+1.1260P] where P=(Fo^2^+2Fc^2^)/3'
_refine_ls_weighting_scheme calc
_refine_ls_wR_factor_gt 0.1195
_refine_ls_wR_factor_ref 0.1247
_reflns_number_gt 5244
_reflns_number_total 6074
_reflns_threshold_expression >2sigma(I)
_cod_data_source_file b611487c.txt
_cod_data_source_block cs062m
_cod_original_sg_symbol_H-M P21/n
_cod_database_code 7101637

loop_
_symmetry_equiv_pos_as_xyz
'x, y, z'
'-x+1/2, y+1/2, -z+1/2'
'-x, -y, -z'
'x-1/2, -y-1/2, z-1/2'

loop_
_atom_site_label
_atom_site_type_symbol
_atom_site_fract_x
_atom_site_fract_y
_atom_site_fract_z
_atom_site_U_iso_or_equiv
_atom_site_adp_type
_atom_site_occupancy
_atom_site_symmetry_multiplicity
_atom_site_calc_flag
_atom_site_refinement_flags
Cl1 Cl 0.21658(3) 0.95288(4) 0.05040(3) 0.03930(13) Uani 1 1 d .
O3 O 0.89827(8) 0.61586(10) 0.99745(7) 0.0304(2) Uani 1 1 d .
O1 O 0.95772(8) 1.11330(10) 0.63502(7) 0.0326(3) Uani 1 1 d .
O2 O 1.14775(8) 0.70316(10) 0.74979(9) 0.0334(3) Uani 1 1 d .
N5 N 0.75838(8) 0.78929(11) 0.65364(8) 0.0212(2) Uani 1 1 d .
H5A H 0.7515 0.7120 0.6349 0.025 Uiso 1 1 calc R
H5B H 0.8195 0.8088 0.6679 0.025 Uiso 1 1 calc R
N7 N 0.95081(8) 0.76015(10) 0.68332(8) 0.0190(2) Uani 1 1 d .
N4 N 0.83770(8) 0.92683(11) 0.54000(8) 0.0217(2) Uani 1 1 d .
N6 N 0.89693(8) 0.74546(11) 0.84256(8) 0.0221(2) Uani 1 1 d .
N2 N 1.18955(8) 0.89961(12) 0.76565(9) 0.0259(3) Uani 1 1 d .
N3 N 0.88357(9) 1.25424(11) 0.52989(8) 0.0264(3) Uani 1 1 d .
N1 N 0.96658(9) 0.76562(11) 1.09699(8) 0.0249(3) Uani 1 1 d .
C18 C 0.89547(10) 1.14052(13) 0.56200(9) 0.0223(3) Uani 1 1 d .
C17 C 0.82630(10) 1.04787(13) 0.50168(9) 0.0239(3) Uani 1 1 d .
H17A H 0.7625 1.0749 0.4911 0.029 Uiso 1 1 calc R
H17B H 0.8337 1.0447 0.4424 0.029 Uiso 1 1 calc R
C13 C 1.02352(9) 0.84702(12) 0.73261(9) 0.0193(3) Uani 1 1 d .
H13A H 1.0182 0.8631 0.7918 0.023 Uiso 1 1 calc R
H13B H 1.0108 0.9219 0.6982 0.023 Uiso 1 1 calc R
C3 C 0.96145(10) 0.65603(13) 0.82913(10) 0.0237(3) Uani 1 1 d .
H3A H 0.9492 0.5786 0.8514 0.028 Uiso 1 1 calc R
H3B H 1.0258 0.6788 0.8656 0.028 Uiso 1 1 calc R
C5 C 0.94175(10) 0.74464(13) 0.58684(9) 0.0226(3) Uani 1 1 d .
H5C H 0.8931 0.6852 0.5583 0.027 Uiso 1 1 calc R
H5D H 1.0008 0.7134 0.5852 0.027 Uiso 1 1 calc R
C1 C 0.73602(10) 0.79797(14) 0.73841(10) 0.0264(3) Uani 1 1 d .
H1A H 0.6700 0.7789 0.7243 0.032 Uiso 1 1 calc R
H1B H 0.7471 0.8796 0.7622 0.032 Uiso 1 1 calc R
C7 C 0.74695(10) 0.86223(14) 0.50350(10) 0.0258(3) Uani 1 1 d .
H7A H 0.7574 0.7793 0.4899 0.031 Uiso 1 1 calc R
H7B H 0.7061 0.9001 0.4470 0.031 Uiso 1 1 calc R
C6 C 0.91706(10) 0.86126(13) 0.53031(10) 0.0238(3) Uani 1 1 d .
H6A H 0.9720 0.9134 0.5493 0.029 Uiso 1 1 calc R
H6B H 0.9020 0.8417 0.4659 0.029 Uiso 1 1 calc R
C8 C 0.70088(10) 0.86579(14) 0.57510(10) 0.0256(3) Uani 1 1 d .
H8A H 0.6988 0.9479 0.5956 0.031 Uiso 1 1 calc R
H8B H 0.6368 0.8353 0.5492 0.031 Uiso 1 1 calc R
C9 C 0.93079(10) 0.80092(13) 0.93284(9) 0.0232(3) Uani 1 1 d .
H9A H 0.8918 0.8706 0.9315 0.028 Uiso 1 1 calc R
H9B H 0.9947 0.8295 0.9458 0.028 Uiso 1 1 calc R
C10 C 0.93090(10) 0.71847(13) 1.01165(10) 0.0220(3) Uani 1 1 d .
C2 C 0.79734(10) 0.71095(14) 0.81047(10) 0.0263(3) Uani 1 1 d .
H2A H 0.7764 0.7092 0.8624 0.032 Uiso 1 1 calc R
H2B H 0.7901 0.6305 0.7845 0.032 Uiso 1 1 calc R
C4 C 0.95224(10) 0.64305(12) 0.72879(10) 0.0223(3) Uani 1 1 d .
H4A H 1.0047 0.5956 0.7260 0.027 Uiso 1 1 calc R
H4B H 0.8945 0.5997 0.6954 0.027 Uiso 1 1 calc R
C12 C 1.00381(11) 0.88850(14) 1.11538(11) 0.0288(3) Uani 1 1 d .
H12A H 1.0539 0.8982 1.0922 0.043 Uiso 1 1 calc R
H12B H 1.0276 0.9030 1.1806 0.043 Uiso 1 1 calc R
H12C H 0.9543 0.9449 1.0855 0.043 Uiso 1 1 calc R
C14 C 1.12551(10) 0.80968(13) 0.74944(9) 0.0219(3) Uani 1 1 d .
C19 C 0.94474(12) 1.35002(14) 0.58265(11) 0.0324(3) Uani 1 1 d .
H19A H 0.9127 1.3946 0.6154 0.049 Uiso 1 1 calc R
H19B H 0.9604 1.4031 0.5416 0.049 Uiso 1 1 calc R
H19C H 1.0015 1.3156 0.6258 0.049 Uiso 1 1 calc R
C11 C 0.96122(12) 0.69456(15) 1.17348(10) 0.0307(3) Uani 1 1 d .
H11A H 0.9026 0.6511 1.1540 0.046 Uiso 1 1 calc R
H11B H 0.9646 0.7471 1.2235 0.046 Uiso 1 1 calc R
H11C H 1.0129 0.6386 1.1934 0.046 Uiso 1 1 calc R
C20 C 0.80504(12) 1.29477(15) 0.44870(11) 0.0323(3) Uani 1 1 d .
H20A H 0.7708 1.2261 0.4158 0.048 Uiso 1 1 calc R
H20B H 0.8291 1.3401 0.4094 0.048 Uiso 1 1 calc R
H20C H 0.7637 1.3448 0.4675 0.048 Uiso 1 1 calc R
C16 C 1.16835(11) 1.02630(15) 0.77368(13) 0.0352(4) Uani 1 1 d .
H16A H 1.1087 1.0461 0.7270 0.053 Uiso 1 1 calc R
H16B H 1.2170 1.0755 0.7660 0.053 Uiso 1 1 calc R
H16C H 1.1654 1.0407 0.8333 0.053 Uiso 1 1 calc R
C15 C 1.28971(11) 0.86973(17) 0.80138(13) 0.0385(4) Uani 1 1 d .
H15A H 1.3150 0.8826 0.8667 0.058 Uiso 1 1 calc R
H15B H 1.3223 0.9201 0.7725 0.058 Uiso 1 1 calc R
H15C H 1.2978 0.7868 0.7884 0.058 Uiso 1 1 calc R

loop_
_atom_site_aniso_label
_atom_site_aniso_U_11
_atom_site_aniso_U_22
_atom_site_aniso_U_33
_atom_site_aniso_U_23
_atom_site_aniso_U_13
_atom_site_aniso_U_12
Cl1 0.0356(2) 0.0309(2) 0.0579(3) 0.01932(18) 0.02474(19) 0.01506(16)
O3 0.0392(6) 0.0231(5) 0.0293(5) 0.0007(4) 0.0127(5) -0.0065(5)
O1 0.0354(6) 0.0252(5) 0.0251(5) 0.0025(4) -0.0038(4) -0.0006(4)
O2 0.0249(5) 0.0247(6) 0.0509(7) -0.0011(5) 0.0140(5) 0.0050(4)
N5 0.0183(5) 0.0207(6) 0.0243(6) -0.0016(4) 0.0075(4) -0.0020(4)
N7 0.0196(5) 0.0172(5) 0.0210(5) -0.0024(4) 0.0082(4) -0.0011(4)
N4 0.0185(5) 0.0233(6) 0.0221(6) 0.0004(4) 0.0059(4) -0.0019(4)
N6 0.0220(6) 0.0231(6) 0.0225(6) -0.0001(4) 0.0097(5) 0.0021(5)
N2 0.0167(5) 0.0291(7) 0.0301(6) -0.0043(5) 0.0062(5) -0.0006(5)
N3 0.0280(6) 0.0236(6) 0.0227(6) 0.0026(5) 0.0033(5) 0.0019(5)
N1 0.0276(6) 0.0256(6) 0.0233(6) -0.0007(5) 0.0112(5) -0.0003(5)
C18 0.0227(6) 0.0237(7) 0.0204(6) 0.0006(5) 0.0079(5) 0.0014(5)
C17 0.0224(7) 0.0262(7) 0.0199(6) 0.0026(5) 0.0040(5) -0.0001(5)
C13 0.0189(6) 0.0174(6) 0.0222(6) -0.0029(5) 0.0081(5) 0.0002(5)
C3 0.0265(7) 0.0203(7) 0.0260(7) 0.0020(5) 0.0115(6) 0.0041(5)
C5 0.0239(7) 0.0234(7) 0.0217(6) -0.0047(5) 0.0097(5) -0.0008(5)
C1 0.0222(7) 0.0322(8) 0.0271(7) -0.0018(6) 0.0115(6) 0.0020(6)
C7 0.0216(7) 0.0298(8) 0.0225(7) -0.0003(6) 0.0039(5) -0.0050(6)
C6 0.0231(7) 0.0281(7) 0.0221(6) -0.0021(5) 0.0103(5) -0.0016(5)
C8 0.0177(6) 0.0283(7) 0.0280(7) 0.0029(6) 0.0051(5) 0.0000(5)
C9 0.0288(7) 0.0189(6) 0.0242(7) 0.0003(5) 0.0125(5) 0.0001(5)
C10 0.0211(6) 0.0227(7) 0.0240(7) 0.0010(5) 0.0103(5) 0.0017(5)
C2 0.0255(7) 0.0301(8) 0.0259(7) 0.0013(6) 0.0124(6) -0.0012(6)
C4 0.0243(7) 0.0170(6) 0.0277(7) -0.0012(5) 0.0118(5) 0.0009(5)
C12 0.0286(7) 0.0281(8) 0.0299(7) -0.0063(6) 0.0109(6) -0.0024(6)
C14 0.0204(6) 0.0255(7) 0.0197(6) -0.0014(5) 0.0074(5) 0.0013(5)
C19 0.0413(9) 0.0242(7) 0.0277(7) -0.0005(6) 0.0077(7) -0.0021(7)
C11 0.0335(8) 0.0358(9) 0.0233(7) 0.0030(6) 0.0108(6) -0.0008(7)
C20 0.0339(8) 0.0290(8) 0.0276(7) 0.0068(6) 0.0035(6) 0.0074(6)
C16 0.0226(7) 0.0261(8) 0.0517(10) -0.0071(7) 0.0074(7) -0.0055(6)
C15 0.0175(7) 0.0431(10) 0.0511(10) -0.0064(8) 0.0079(7) 0.0002(7)

loop_
_atom_type_symbol
_atom_type_description
_atom_type_scat_dispersion_real
_atom_type_scat_dispersion_imag
_atom_type_scat_source
C C 0.0033 0.0016 'International Tables Vol C Tables 4.2.6.8 and 6.1.1.4'
H H 0.0000 0.0000 'International Tables Vol C Tables 4.2.6.8 and 6.1.1.4'
N N 0.0061 0.0033 'International Tables Vol C Tables 4.2.6.8 and 6.1.1.4'
O O 0.0106 0.0060 'International Tables Vol C Tables 4.2.6.8 and 6.1.1.4'
Cl Cl 0.1484 0.1585 'International Tables Vol C Tables 4.2.6.8 and 6.1.1.4'

loop_
_geom_angle_atom_site_label_1
_geom_angle_atom_site_label_2
_geom_angle_atom_site_label_3
_geom_angle
C1 N5 C8 116.16(11)
C13 N7 C5 112.89(11)
C13 N7 C4 116.91(11)
C5 N7 C4 111.55(11)
C17 N4 C6 113.42(11)
C17 N4 C7 109.58(11)
C6 N4 C7 114.18(12)
C9 N6 C3 113.98(11)
C9 N6 C2 113.78(11)
C3 N6 C2 115.95(12)
C14 N2 C15 119.01(13)
C14 N2 C16 124.15(12)
C15 N2 C16 114.80(13)
C18 N3 C19 120.20(12)
C18 N3 C20 124.65(13)
C19 N3 C20 114.76(13)
C10 N1 C11 118.41(13)
C10 N1 C12 122.95(13)
C11 N1 C12 118.46(12)
O1 C18 N3 122.09(13)
O1 C18 C17 122.25(13)
N3 C18 C17 115.67(12)
N4 C17 C18 114.60(11)
N7 C13 C14 115.97(11)
N6 C3 C4 113.15(11)
N7 C5 C6 113.67(11)
N5 C1 C2 109.91(12)
N4 C7 C8 108.67(11)
N4 C6 C5 113.60(11)
N5 C8 C7 107.48(12)
N6 C9 C10 114.94(12)
O3 C10 N1 121.98(13)
O3 C10 C9 121.73(13)
N1 C10 C9 116.28(12)
N6 C2 C1 111.62(12)
N7 C4 C3 112.87(11)
O2 C14 N2 122.08(13)
O2 C14 C13 121.35(13)
N2 C14 C13 116.56(12)

loop_
_geom_bond_atom_site_label_1
_geom_bond_atom_site_label_2
_geom_bond_distance
O3 C10 1.2296(18)
O1 C18 1.2252(17)
O2 C14 1.2288(18)
N5 C1 1.4809(18)
N5 C8 1.4857(18)
N7 C13 1.4579(17)
N7 C5 1.4687(17)
N7 C4 1.4763(18)
N4 C17 1.4545(18)
N4 C6 1.4619(18)
N4 C7 1.4734(18)
N6 C9 1.4482(18)
N6 C3 1.4622(18)
N6 C2 1.4624(19)
N2 C14 1.3522(19)
N2 C15 1.4567(19)
N2 C16 1.458(2)
N3 C18 1.3452(19)
N3 C19 1.455(2)
N3 C20 1.4605(18)
N1 C10 1.3466(19)
N1 C11 1.4554(19)
N1 C12 1.464(2)
C18 C17 1.526(2)
C13 C14 1.5321(18)
C3 C4 1.5248(19)
C5 C6 1.534(2)
C1 C2 1.518(2)
C7 C8 1.517(2)
C9 C10 1.5305(19)

loop_
_cod_related_entry_id
_cod_related_entry_database
_cod_related_entry_code
1 ChemSpider 21149857
